data_7211721
loop_
_publ_author_name
'Su, Zhi'
'Cai, Kai'
'Fan, Jian'
'Chen, Shui-Sheng'
'Chen, Man-Sheng'
'Sun, Wei-Yin'

_publ_section_title
;
 Cadmium(II) complexes with 3,5-di(1H-imidazol-1-yl)benzoate: topological
 and structural diversity tuned by counteranions
;
_journal_issue 1
_journal_name_full CrystEngComm
_journal_page_first 100
_journal_paper_doi 10.1039/b913639h
_journal_volume 12
_journal_year 2010
_chemical_formula_moiety 'C15 H12 Cd N4 O4,(H2O)'
_chemical_formula_sum 'C15 H14 Cd N4 O5'
_chemical_formula_weight 442.69
_chemical_name_systematic
;
?
;
_space_group_IT_number 14
_symmetry_cell_setting monoclinic
_symmetry_space_group_name_Hall '-P 2ybc'
_symmetry_space_group_name_H-M 'P 1 21/c 1'
_atom_sites_solution_hydrogens geom
_atom_sites_solution_primary direct
_atom_sites_solution_secondary difmap
_audit_creation_method SHELXL-97
_cell_angle_alpha 90.00
_cell_angle_beta 110.557(2)
_cell_angle_gamma 90.00
_cell_formula_units_Z 4
_cell_length_a 11.689(10)
_cell_length_b 18.209(15)
_cell_length_c 8.209(7)
_cell_measurement_reflns_used 1177
_cell_measurement_temperature 293(2)
_cell_measurement_theta_max 21.08
_cell_measurement_theta_min 2.88
_cell_volume 1636(2)
_computing_structure_refinement 'SHELXL-97 (Sheldrick, 1997)'
_computing_structure_solution 'SHELXS-97 (Sheldrick, 1990)'
_diffrn_ambient_temperature 293(2)
_diffrn_measured_fraction_theta_full 0.999
_diffrn_measured_fraction_theta_max 0.999
_diffrn_radiation_monochromator graphite
_diffrn_radiation_source 'fine-focus sealed tube'
_diffrn_radiation_type MoK\a
_diffrn_radiation_wavelength 0.71073
_diffrn_reflns_av_R_equivalents 0.1066
_diffrn_reflns_av_sigmaI/netI 0.1204
_diffrn_reflns_limit_h_max 11
_diffrn_reflns_limit_h_min -14
_diffrn_reflns_limit_k_max 21
_diffrn_reflns_limit_k_min -17
_diffrn_reflns_limit_l_max 9
_diffrn_reflns_limit_l_min -9
_diffrn_reflns_number 8284
_diffrn_reflns_theta_full 25.25
_diffrn_reflns_theta_max 25.25
_diffrn_reflns_theta_min 1.86
_exptl_absorpt_coefficient_mu 1.369
_exptl_absorpt_correction_T_max 0.9347
_exptl_absorpt_correction_T_min 0.7713
_exptl_absorpt_correction_type multi-scan
_exptl_absorpt_process_details 'sadabs, bruker(2000)'
_exptl_crystal_colour colorless
_exptl_crystal_density_diffrn 1.789
_exptl_crystal_density_method 'not measured'
_exptl_crystal_description platelet
_exptl_crystal_F_000 872
_exptl_crystal_size_max 0.20
_exptl_crystal_size_mid 0.10
_exptl_crystal_size_min 0.05
_refine_diff_density_max 0.884
_refine_diff_density_min -0.931
_refine_diff_density_rms 0.132
_refine_ls_extinction_method none
_refine_ls_goodness_of_fit_ref 0.875
_refine_ls_hydrogen_treatment constr
_refine_ls_matrix_type full
_refine_ls_number_parameters 227
_refine_ls_number_reflns 2941
_refine_ls_number_restraints 0
_refine_ls_restrained_S_all 0.875
_refine_ls_R_factor_all 0.0865
_refine_ls_R_factor_gt 0.0454
_refine_ls_shift/su_max 0.008
_refine_ls_shift/su_mean 0.000
_refine_ls_structure_factor_coef Fsqd
_refine_ls_weighting_details 'calc w=1/[\s^2^(Fo^2^)+(0.0060P)^2^+0.0000P] where P=(Fo^2^+2Fc^2^)/3'
_refine_ls_weighting_scheme calc
_refine_ls_wR_factor_gt 0.0758
_refine_ls_wR_factor_ref 0.0841
_reflns_number_gt 1697
_reflns_number_total 2941
_reflns_threshold_expression >2sigma(I)
_cod_data_source_file b913639h.txt
_cod_data_source_block 1
_cod_original_sg_symbol_H-M 'P 21/c'
_cod_database_code 7211721

loop_
_symmetry_equiv_pos_as_xyz
'x, y, z'
'-x, y+1/2, -z+1/2'
'-x, -y, -z'
'x, -y-1/2, z-1/2'

loop_
_atom_site_label
_atom_site_type_symbol
_atom_site_fract_x
_atom_site_fract_y
_atom_site_fract_z
_atom_site_U_iso_or_equiv
_atom_site_adp_type
_atom_site_occupancy
_atom_site_symmetry_multiplicity
_atom_site_calc_flag
_atom_site_refinement_flags
Cd1 Cd -0.26964(4) 0.03042(2) 0.89028(6) 0.03437(16) Uani 1 1 d .
C1 C 0.2193(6) 0.3091(3) 0.7202(7) 0.0325(15) Uani 1 1 d .
C2 C 0.1094(5) 0.2884(3) 0.7396(7) 0.0354(16) Uani 1 1 d .
H2 H 0.0538 0.3241 0.7446 0.043 Uiso 1 1 calc R
C3 C 0.0841(5) 0.2154(3) 0.7513(7) 0.0309(15) Uani 1 1 d .
C4 C 0.1677(5) 0.1610(3) 0.7483(7) 0.0325(16) Uani 1 1 d .
H4 H 0.1504 0.1117 0.7579 0.039 Uiso 1 1 calc R
C5 C 0.2769(5) 0.1819(3) 0.7308(8) 0.0350(16) Uani 1 1 d .
C6 C 0.3042(5) 0.2555(3) 0.7169(8) 0.0383(16) Uani 1 1 d .
H6 H 0.3778 0.2689 0.7056 0.046 Uiso 1 1 calc R
C7 C 0.2456(6) 0.3884(3) 0.6955(8) 0.0408(18) Uani 1 1 d .
C8 C -0.1390(6) 0.2313(4) 0.6992(8) 0.0432(17) Uani 1 1 d .
H8 H -0.1504 0.2774 0.6473 0.052 Uiso 1 1 calc R
C9 C -0.2262(6) 0.1888(3) 0.7255(8) 0.0457(18) Uani 1 1 d .
H9 H -0.3080 0.2016 0.6954 0.055 Uiso 1 1 calc R
C10 C -0.0574(6) 0.1290(3) 0.8212(7) 0.0368(16) Uani 1 1 d .
H10 H -0.0002 0.0922 0.8680 0.044 Uiso 1 1 calc R
C11 C 0.3348(6) 0.0618(3) 0.6336(8) 0.0436(18) Uani 1 1 d .
H11 H 0.2574 0.0461 0.5639 0.052 Uiso 1 1 calc R
C12 C 0.4390(5) 0.0260(4) 0.6639(8) 0.0457(17) Uani 1 1 d .
H12 H 0.4463 -0.0196 0.6176 0.055 Uiso 1 1 calc R
C13 C 0.4837(6) 0.1262(3) 0.8085(9) 0.049(2) Uani 1 1 d .
H13 H 0.5268 0.1634 0.8821 0.059 Uiso 1 1 calc R
C14 C -0.1719(6) 0.0635(4) 1.2289(8) 0.0400(17) Uani 1 1 d .
C15 C -0.1074(7) 0.0827(4) 1.4183(8) 0.071(3) Uani 1 1 d .
H15A H -0.0606 0.1268 1.4268 0.107 Uiso 1 1 calc R
H15B H -0.0538 0.0432 1.4753 0.107 Uiso 1 1 calc R
H15C H -0.1667 0.0902 1.4731 0.107 Uiso 1 1 calc R
N1 N -0.1747(4) 0.1232(3) 0.8042(6) 0.0366(13) Uani 1 1 d .
N2 N -0.0304(4) 0.1933(2) 0.7639(6) 0.0294(12) Uani 1 1 d .
N3 N 0.5339(5) 0.0659(3) 0.7729(7) 0.0447(15) Uani 1 1 d .
N4 N 0.3630(4) 0.1265(2) 0.7244(6) 0.0343(13) Uani 1 1 d .
O1 O 0.3405(4) 0.4056(2) 0.6630(6) 0.0530(13) Uani 1 1 d .
O2 O 0.1687(4) 0.4355(2) 0.7049(5) 0.0443(12) Uani 1 1 d .
O3 O -0.2567(4) 0.1035(2) 1.1396(6) 0.0505(13) Uani 1 1 d .
O4 O -0.1376(4) 0.0080(2) 1.1685(5) 0.0506(13) Uani 1 1 d .
O5 O 0.5688(5) 0.3246(3) 0.7472(8) 0.097(2) Uani 1 1 d .

loop_
_atom_site_aniso_label
_atom_site_aniso_U_11
_atom_site_aniso_U_22
_atom_site_aniso_U_33
_atom_site_aniso_U_23
_atom_site_aniso_U_13
_atom_site_aniso_U_12
Cd1 0.0290(3) 0.0218(2) 0.0538(3) -0.0008(3) 0.0163(2) 0.0011(2)
C1 0.033(4) 0.027(4) 0.037(4) 0.003(3) 0.012(3) 0.004(3)
C2 0.031(4) 0.025(4) 0.048(4) 0.004(3) 0.012(3) 0.004(3)
C3 0.023(4) 0.030(4) 0.036(4) 0.003(3) 0.006(3) 0.000(3)
C4 0.029(4) 0.021(4) 0.047(4) 0.007(3) 0.013(3) 0.001(3)
C5 0.024(4) 0.023(3) 0.056(4) 0.004(3) 0.012(3) -0.001(3)
C6 0.024(4) 0.030(4) 0.062(4) 0.002(3) 0.017(3) -0.005(3)
C7 0.049(5) 0.021(4) 0.045(4) 0.000(3) 0.007(4) -0.006(3)
C8 0.039(4) 0.031(4) 0.069(5) 0.015(4) 0.029(4) 0.010(3)
C9 0.027(4) 0.040(4) 0.073(5) 0.017(4) 0.021(4) 0.011(3)
C10 0.031(4) 0.032(4) 0.046(4) 0.007(3) 0.012(3) 0.003(3)
C11 0.029(4) 0.037(4) 0.062(5) -0.005(4) 0.012(3) -0.001(3)
C12 0.034(4) 0.034(4) 0.072(5) -0.009(4) 0.022(4) 0.000(3)
C13 0.028(4) 0.026(4) 0.087(5) -0.008(4) 0.012(4) -0.002(3)
C14 0.047(5) 0.036(4) 0.041(4) 0.008(4) 0.020(4) -0.011(4)
C15 0.099(7) 0.052(5) 0.054(5) -0.018(4) 0.015(5) -0.007(5)
N1 0.025(3) 0.037(3) 0.049(3) 0.015(3) 0.015(3) 0.002(2)
N2 0.025(3) 0.022(3) 0.043(3) 0.003(2) 0.014(3) 0.000(2)
N3 0.029(3) 0.031(3) 0.070(4) -0.006(3) 0.012(3) -0.001(3)
N4 0.023(3) 0.018(3) 0.060(3) 0.000(3) 0.013(3) 0.001(2)
O1 0.044(3) 0.026(3) 0.093(4) 0.018(3) 0.029(3) -0.004(2)
O2 0.046(3) 0.021(2) 0.069(3) 0.005(2) 0.023(2) 0.003(2)
O3 0.046(3) 0.044(3) 0.061(3) -0.002(2) 0.019(3) 0.008(2)
O4 0.063(3) 0.025(3) 0.066(3) -0.005(2) 0.026(3) 0.007(2)
O5 0.063(4) 0.065(4) 0.172(5) 0.032(4) 0.051(4) -0.004(3)

loop_
_atom_type_symbol
_atom_type_description
_atom_type_scat_dispersion_real
_atom_type_scat_dispersion_imag
_atom_type_scat_source
C C 0.0033 0.0016 'International Tables Vol C Tables 4.2.6.8 and 6.1.1.4'
H H 0.0000 0.0000 'International Tables Vol C Tables 4.2.6.8 and 6.1.1.4'
N N 0.0061 0.0033 'International Tables Vol C Tables 4.2.6.8 and 6.1.1.4'
O O 0.0106 0.0060 'International Tables Vol C Tables 4.2.6.8 and 6.1.1.4'
Cd Cd -0.8075 1.2024 'International Tables Vol C Tables 4.2.6.8 and 6.1.1.4'

loop_
_geom_angle_atom_site_label_1
_geom_angle_atom_site_label_2
_geom_angle_atom_site_label_3
_geom_angle
_geom_angle_site_symmetry_1
_geom_angle_site_symmetry_3
N3 Cd1 N1 100.96(19) 1_455 .
N3 Cd1 O4 134.77(18) 1_455 .
N1 Cd1 O4 102.16(17) . .
N3 Cd1 O2 128.20(17) 1_455 2_546
N1 Cd1 O2 94.95(17) . 2_546
O4 Cd1 O2 87.67(16) . 2_546
N3 Cd1 O3 87.42(17) 1_455 .
N1 Cd1 O3 87.78(17) . .
O4 Cd1 O3 55.44(15) . .
O2 Cd1 O3 142.57(14) 2_546 .
N3 Cd1 O1 87.65(17) 1_455 2_546
N1 Cd1 O1 145.37(17) . 2_546
O4 Cd1 O1 94.63(15) . 2_546
O2 Cd1 O1 55.36(15) 2_546 2_546
O3 Cd1 O1 126.37(16) . 2_546
C6 C1 C2 120.0(6) . .
C6 C1 C7 119.2(6) . .
C2 C1 C7 120.7(6) . .
C3 C2 C1 119.8(6) . .
C3 C2 H2 120.1 . .
C1 C2 H2 120.1 . .
C2 C3 C4 121.1(6) . .
C2 C3 N2 120.4(6) . .
C4 C3 N2 118.5(5) . .
C5 C4 C3 118.8(6) . .
C5 C4 H4 120.6 . .
C3 C4 H4 120.6 . .
C4 C5 C6 121.3(6) . .
C4 C5 N4 119.4(5) . .
C6 C5 N4 119.3(5) . .
C5 C6 C1 119.1(6) . .
C5 C6 H6 120.5 . .
C1 C6 H6 120.5 . .
O2 C7 O1 122.6(6) . .
O2 C7 C1 117.4(6) . .
O1 C7 C1 120.0(6) . .
O2 C7 Cd1 60.8(3) . 2_556
O1 C7 Cd1 62.2(3) . 2_556
C1 C7 Cd1 172.6(4) . 2_556
C9 C8 N2 107.1(6) . .
C9 C8 H8 126.4 . .
N2 C8 H8 126.4 . .
C8 C9 N1 109.7(6) . .
C8 C9 H9 125.1 . .
N1 C9 H9 125.1 . .
N1 C10 N2 113.1(5) . .
N1 C10 H10 123.4 . .
N2 C10 H10 123.4 . .
C12 C11 N4 107.0(6) . .
C12 C11 H11 126.5 . .
N4 C11 H11 126.5 . .
C11 C12 N3 110.0(6) . .
C11 C12 H12 125.0 . .
N3 C12 H12 125.0 . .
N3 C13 N4 111.0(5) . .
N3 C13 H13 124.5 . .
N4 C13 H13 124.5 . .
O3 C14 O4 122.7(6) . .
O3 C14 C15 118.7(7) . .
O4 C14 C15 118.7(6) . .
C14 C15 H15A 109.5 . .
C14 C15 H15B 109.5 . .
H15A C15 H15B 109.5 . .
C14 C15 H15C 109.5 . .
H15A C15 H15C 109.5 . .
H15B C15 H15C 109.5 . .
C10 N1 C9 104.0(5) . .
C10 N1 Cd1 128.6(4) . .
C9 N1 Cd1 127.3(4) . .
C10 N2 C8 105.9(5) . .
C10 N2 C3 127.6(5) . .
C8 N2 C3 126.0(5) . .
C13 N3 C12 105.4(5) . .
C13 N3 Cd1 127.4(4) . 1_655
C12 N3 Cd1 126.9(4) . 1_655
C13 N4 C11 106.7(5) . .
C13 N4 C5 127.5(5) . .
C11 N4 C5 125.8(5) . .
C7 O1 Cd1 90.0(4) . 2_556
C7 O2 Cd1 91.6(4) . 2_556
C14 O3 Cd1 88.7(4) . .
C14 O4 Cd1 93.0(4) . .

loop_
_geom_bond_atom_site_label_1
_geom_bond_atom_site_label_2
_geom_bond_distance
_geom_bond_site_symmetry_2
Cd1 N3 2.251(5) 1_455
Cd1 N1 2.266(5) .
Cd1 O4 2.300(4) .
Cd1 O2 2.375(4) 2_546
Cd1 O3 2.401(4) .
Cd1 O1 2.406(4) 2_546
C1 C6 1.398(8) .
C1 C2 1.400(8) .
C1 C7 1.505(8) .
C2 C3 1.373(8) .
C2 H2 0.9300 .
C3 C4 1.397(8) .
C3 N2 1.436(7) .
C4 C5 1.387(8) .
C4 H4 0.9300 .
C5 C6 1.391(8) .
C5 N4 1.440(7) .
C6 H6 0.9300 .
C7 O2 1.263(7) .
C7 O1 1.268(7) .
C7 Cd1 2.720(6) 2_556
C8 C9 1.355(8) .
C8 N2 1.378(7) .
C8 H8 0.9300 .
C9 N1 1.390(7) .
C9 H9 0.9300 .
C10 N1 1.333(7) .
C10 N2 1.340(7) .
C10 H10 0.9300 .
C11 C12 1.326(8) .
C11 N4 1.370(7) .
C11 H11 0.9300 .
C12 N3 1.365(7) .
C12 H12 0.9300 .
C13 N3 1.325(7) .
C13 N4 1.335(7) .
C13 H13 0.9300 .
C14 O3 1.241(7) .
C14 O4 1.254(7) .
C14 C15 1.511(8) .
C15 H15A 0.9600 .
C15 H15B 0.9600 .
C15 H15C 0.9600 .
N3 Cd1 2.251(5) 1_655
O1 Cd1 2.406(4) 2_556
O2 Cd1 2.375(4) 2_556
